data_1571733
loop_
_publ_author_name
'Ye, Christopher Z.'
'Del Rosal, Iker'
'Kelly, Sheridon N.'
'Brackbill, I. Joseph'
'Maron, Laurent'
'Camp, Cl&#xe9;ment'
'Arnold, John'

_publ_section_title
;
 Photolysis-driven bond activation by thorium and uranium tetraosmate
 polyhydride complexes.
;
_journal_issue 25
_journal_name_full 'Chemical science'
_journal_page_first 9784
_journal_page_last 9792
_journal_paper_doi 10.1039/d4sc02380c
_journal_volume 15
_journal_year 2024
_chemical_formula_moiety 'C40 H59 Os4 U'
_chemical_formula_sum 'C40 H59 Os4 U'
_chemical_formula_weight 1538.70
_space_group_crystal_system monoclinic
_space_group_IT_number 15
_space_group_name_Hall '-C 2yc'
_space_group_name_H-M_alt 'C 1 2/c 1'
_atom_sites_solution_hydrogens geom
_atom_sites_solution_primary dual
_atom_sites_solution_secondary difmap
_audit_creation_date 2023-11-10
_audit_creation_method
;
Olex2 1.5
(compiled 2023.08.24 svn.re1ec1418 for OlexSys, GUI svn.r6817)
;
_audit_update_record
;
2024-04-08 deposited with the CCDC.	2024-05-20 downloaded from the CCDC.
;
_cell_angle_alpha 90
_cell_angle_beta 113.731(4)
_cell_angle_gamma 90
_cell_formula_units_Z 8
_cell_length_a 40.875(4)
_cell_length_b 10.0269(10)
_cell_length_c 23.315(2)
_cell_measurement_reflns_used 52702
_cell_measurement_temperature 100
_cell_measurement_theta_max 26.042
_cell_measurement_theta_min 1.821
_cell_volume 8747.7(15)
_computing_cell_refinement 'SAINT V8.40B (?, 2016)'
_computing_data_collection 'Bruker APEX3 Bruker, Madison WI'
_computing_data_reduction 'SAINT V8.40B (?, 2016)'
_computing_molecular_graphics 'Olex2 1.5 (Dolomanov et al., 2009)'
_computing_publication_material 'Olex2 1.5 (Dolomanov et al., 2009)'
_computing_structure_refinement 'SHELXL 2014/7 (Sheldrick, 2015)'
_computing_structure_solution 'SHELXS-97 (Sheldrick, 1990)'
_diffrn_ambient_temperature 100
_diffrn_detector_area_resol_mean 10.42
_diffrn_measured_fraction_theta_full 0.999
_diffrn_measured_fraction_theta_max 0.999
_diffrn_measurement_device_type 'Bruker APEX-II CCD'
_diffrn_measurement_method '\f and \w scans'
_diffrn_radiation_monochromator 'silicon 111'
_diffrn_radiation_type synchrotron
_diffrn_radiation_wavelength 0.7288
_diffrn_reflns_av_R_equivalents 0.0502
_diffrn_reflns_av_unetI/netI 0.0335
_diffrn_reflns_Laue_measured_fraction_full 0.999
_diffrn_reflns_Laue_measured_fraction_max 0.999
_diffrn_reflns_limit_h_max 49
_diffrn_reflns_limit_h_min -49
_diffrn_reflns_limit_k_max 11
_diffrn_reflns_limit_k_min -12
_diffrn_reflns_limit_l_max 28
_diffrn_reflns_limit_l_min -28
_diffrn_reflns_number 52702
_diffrn_reflns_point_group_measured_fraction_full 0.999
_diffrn_reflns_point_group_measured_fraction_max 0.999
_diffrn_reflns_theta_full 25.930
_diffrn_reflns_theta_max 26.042
_diffrn_reflns_theta_min 1.821
_diffrn_source 'Advanced Light Source, station 12.2.1'
_exptl_absorpt_coefficient_mu 13.975
_exptl_absorpt_correction_T_max 0.7461
_exptl_absorpt_correction_T_min 0.5896
_exptl_absorpt_correction_type multi-scan
_exptl_absorpt_process_details
;
SADABS-2016/2 (Bruker,2016/2) was used for absorption correction.
wR2(int) was 0.0988 before and 0.0634 after correction.
The Ratio of minimum to maximum transmission is 0.7902.
The \l/2 correction factor is Not present.
;
_exptl_crystal_colour blue
_exptl_crystal_colour_primary blue
_exptl_crystal_density_diffrn 2.337
_exptl_crystal_density_method 'not measured'
_exptl_crystal_description irregular
_exptl_crystal_F_000 5560
_exptl_crystal_size_max 0.03
_exptl_crystal_size_mid 0.02
_exptl_crystal_size_min 0.02
_refine_diff_density_max 1.899
_refine_diff_density_min -2.543
_refine_diff_density_rms 0.172
_refine_ls_extinction_method none
_refine_ls_goodness_of_fit_ref 1.069
_refine_ls_hydrogen_treatment constr
_refine_ls_matrix_type full
_refine_ls_number_parameters 532
_refine_ls_number_reflns 7991
_refine_ls_number_restraints 186
_refine_ls_restrained_S_all 1.063
_refine_ls_R_factor_all 0.0397
_refine_ls_R_factor_gt 0.0314
_refine_ls_shift/su_max 0.001
_refine_ls_shift/su_mean 0.000
_refine_ls_structure_factor_coef Fsqd
_refine_ls_weighting_details 'w=1/[\s^2^(Fo^2^)+(0.0178P)^2^+154.2928P] where P=(Fo^2^+2Fc^2^)/3'
_refine_ls_weighting_scheme calc
_refine_ls_wR_factor_gt 0.0670
_refine_ls_wR_factor_ref 0.0701
_reflns_Friedel_coverage 0.000
_reflns_number_gt 6813
_reflns_number_total 7991
_reflns_threshold_expression 'I > 2\s(I)'
_cod_data_source_file d4sc02380c2.cif
_cod_data_source_block czy_72236_0m
_cod_depositor_comments 'Adding full bibliography for 1571730--1571734.cif.'
_cod_database_code 1571733
_shelx_shelxl_version_number 2014/7
_shelx_space_group_comment
;
The symmetry employed for this shelxl refinement is uniquely defined
by the following loop, which should always be used as a source of
symmetry information in preference to the above space-group names.
They are only intended as comments.
;
_shelx_estimated_absorpt_t_max 0.767
_shelx_estimated_absorpt_t_min 0.679
_olex2_refinement_description
;
1. Restrained distances
 H6C-U1
 3.275 with sigma of 0.02
 H6B-U1
 3.227 with sigma of 0.02
 H6A-U1
 1.792 with sigma of 0.02
 U1A-H27C
 1.735 with sigma of 0.02
 U1A-H27A
 3.154 with sigma of 0.02
 U1A-H27B
 3.235 with sigma of 0.02
2. Uiso/Uaniso restraints and constraints
C34A \\sim C35A \\sim C31A \\sim C32A \\sim C33A: within 2A with sigma of 0.04
and sigma for terminal atoms of 0.08 within 2A
3. Rigid body (RIGU) restrains
 C35, C31, C32, C33, C34, C40, C36, C37, C38, C39
 with sigma for 1-2 distances of 0.004 and sigma for 1-3 distances of 0.004
 C37A, C36A, C40A, C39A, C38A, C33A, C34A, C35A, C31A, C32A
 with sigma for 1-2 distances of 0.004 and sigma for 1-3 distances of 0.004
4. Others
 Sof(C33A)=Sof(C32A)=Sof(C31A)=Sof(C34A)=Sof(C35A)=Sof(C38A)=Sof(H38A)=
 Sof(H38B)=Sof(H38C)=Sof(C39A)=Sof(H39A)=Sof(H39B)=Sof(H39C)=Sof(C40A)=
 Sof(H40D)=Sof(H40E)=Sof(H40F)=Sof(C37A)=Sof(H37D)=Sof(H37E)=Sof(H37F)=
 Sof(C36A)=Sof(H36D)=Sof(H36E)=Sof(H36F)=1-FVAR(1)
 Sof(C31)=Sof(C35)=Sof(C34)=Sof(C32)=Sof(C33)=Sof(C38)=Sof(H38D)=Sof(H38E)=
 Sof(H38F)=Sof(C39)=Sof(H39D)=Sof(H39E)=Sof(H39F)=Sof(C37)=Sof(H37A)=Sof(H37B)=
 Sof(H37C)=Sof(C40)=Sof(H40A)=Sof(H40B)=Sof(H40C)=Sof(C36)=Sof(H36A)=Sof(H36B)=
 Sof(H36C)=FVAR(1)
 Sof(U1A)=1-FVAR(2)
 Sof(U1)=FVAR(2)
 Fixed Sof: H6A(0.5) H27C(0.5)
5.a Idealised Me refined as rotating group:
 C7(H7A,H7B,H7C), C6(H6A,H6B,H6C), C29(H29A,H29B,H29C), C8(H8A,H8B,H8C),
 C26(H26A,H26B,H26C), C28(H28A,H28B,H28C), C30(H30A,H30B,H30C), C9(H9A,H9B,H9C),
  C17(H17A,H17B,H17C), C27(H27A,H27B,H27C), C20(H20A,H20B,H20C), C16(H16A,H16B,
 H16C), C10(H10A,H10B,H10C), C18(H18A,H18B,H18C), C19(H19A,H19B,H19C),
 C38A(H38A,H38B,H38C), C39A(H39A,H39B,H39C), C38(H38D,H38E,H38F), C39(H39D,H39E,
 H39F), C37(H37A,H37B,H37C), C40(H40A,H40B,H40C), C36(H36A,H36B,H36C),
 C40A(H40D,H40E,H40F), C37A(H37D,H37E,H37F), C36A(H36D,H36E,H36F)
;
_smtbx_masks_void_probe_radius 1.2
_smtbx_masks_void_truncation_radius 1.2
_olex2_submission_special_instructions 'No special instructions were received'

loop_
_space_group_symop_operation_xyz
'x, y, z'
'-x, y, -z+1/2'
'x+1/2, y+1/2, z'
'-x+1/2, y+1/2, -z+1/2'
'-x, -y, -z'
'x, -y, z-1/2'
'-x+1/2, -y+1/2, -z'
'x+1/2, -y+1/2, z-1/2'

loop_
_atom_site_label
_atom_site_type_symbol
_atom_site_fract_x
_atom_site_fract_y
_atom_site_fract_z
_atom_site_U_iso_or_equiv
_atom_site_adp_type
_atom_site_occupancy
_atom_site_site_symmetry_order
_atom_site_calc_flag
_atom_site_refinement_flags_posn
_atom_site_refinement_flags_adp
_atom_site_refinement_flags_occupancy
_atom_site_disorder_assembly
_atom_site_disorder_group
Os3 Os 0.42003(2) 0.47753(3) 0.49327(2) 0.02019(7) Uani 1 1 d . . . . .
Os4 Os 0.41174(2) 0.71765(3) 0.50552(2) 0.02565(8) Uani 1 1 d . . . . .
Os2 Os 0.38008(2) 0.66266(5) 0.27598(2) 0.04710(11) Uani 1 1 d . . . . .
Os1 Os 0.28859(2) 0.53915(5) 0.36821(2) 0.05274(12) Uani 1 1 d . . . . .
U1 U 0.35976(2) 0.65292(7) 0.38723(3) 0.0318(2) Uani 0.5345(13) 1 d D . P A 4
U1A U 0.36336(2) 0.54494(8) 0.37735(3) 0.0271(3) Uani 0.4655(13) 1 d D . P A 3
C3 C 0.4381(2) 0.9102(7) 0.5379(5) 0.036(2) Uani 1 1 d . . . . .
C2 C 0.4152(2) 0.9211(7) 0.4718(5) 0.039(2) Uani 1 1 d . . . . .
C22 C 0.4017(2) 0.2972(7) 0.4326(4) 0.0288(17) Uani 1 1 d . . . . .
C24 C 0.4341(2) 0.2826(7) 0.5408(4) 0.0264(17) Uani 1 1 d . . . . .
C1 C 0.3790(2) 0.9003(7) 0.4642(4) 0.0348(19) Uani 1 1 d . . . . .
C7 C 0.4277(3) 0.9630(8) 0.4226(5) 0.047(2) Uani 1 1 d . . . . .
H7A H 0.4512 0.9233 0.4314 0.071 Uiso 1 1 calc R U . . .
H7B H 0.4296 1.0604 0.4225 0.071 Uiso 1 1 calc R U . . .
H7C H 0.4106 0.9328 0.3815 0.071 Uiso 1 1 calc R U . . .
C21 C 0.4389(2) 0.3232(7) 0.4465(4) 0.0274(17) Uani 1 1 d . . . . .
C6 C 0.3472(3) 0.9066(8) 0.4045(5) 0.055(3) Uani 1 1 d . . . . .
H6A H 0.3432 0.8192 0.3840 0.082 Uiso 0.5 1 calc DR U P . .
H6B H 0.3510 0.9735 0.3771 0.082 Uiso 1 1 calc DR U . . .
H6C H 0.3263 0.9312 0.4128 0.082 Uiso 1 1 calc DR U . . .
C23 C 0.3992(2) 0.2729(7) 0.4919(4) 0.0277(17) Uani 1 1 d . . . . .
C29 C 0.4436(2) 0.2601(8) 0.6090(4) 0.0345(19) Uani 1 1 d . . . . .
H29A H 0.4649 0.3121 0.6337 0.052 Uiso 1 1 calc R U . . .
H29B H 0.4483 0.1652 0.6187 0.052 Uiso 1 1 calc R U . . .
H29C H 0.4236 0.2884 0.6194 0.052 Uiso 1 1 calc R U . . .
C5 C 0.3797(2) 0.8717(7) 0.5250(4) 0.039(2) Uani 1 1 d . . . . .
C4 C 0.4156(2) 0.8797(7) 0.5707(4) 0.036(2) Uani 1 1 d . . . . .
C25 C 0.4591(2) 0.3137(7) 0.5124(4) 0.0255(16) Uani 1 1 d . . . . .
C8 C 0.4774(2) 0.9364(8) 0.5667(5) 0.054(3) Uani 1 1 d . . . . .
H8A H 0.4881 0.8911 0.6073 0.081 Uiso 1 1 calc R U . . .
H8B H 0.4817 1.0326 0.5727 0.081 Uiso 1 1 calc R U . . .
H8C H 0.4883 0.9026 0.5390 0.081 Uiso 1 1 calc R U . . .
C26 C 0.4536(2) 0.3419(8) 0.3976(4) 0.040(2) Uani 1 1 d . . . . .
H26A H 0.4399 0.4110 0.3679 0.060 Uiso 1 1 calc R U . . .
H26B H 0.4519 0.2578 0.3752 0.060 Uiso 1 1 calc R U . . .
H26C H 0.4787 0.3692 0.4178 0.060 Uiso 1 1 calc R U . . .
C28 C 0.3658(2) 0.2395(7) 0.5005(4) 0.0337(19) Uani 1 1 d . . . . .
H28A H 0.3677 0.2730 0.5411 0.051 Uiso 1 1 calc R U . . .
H28B H 0.3626 0.1425 0.4989 0.051 Uiso 1 1 calc R U . . .
H28C H 0.3453 0.2811 0.4669 0.051 Uiso 1 1 calc R U . . .
C12 C 0.4182(3) 0.6323(12) 0.2308(5) 0.058(3) Uani 1 1 d . . . . .
C30 C 0.4983(2) 0.3272(8) 0.5459(4) 0.0344(19) Uani 1 1 d . . . . .
H30A H 0.5074 0.3863 0.5222 0.052 Uiso 1 1 calc R U . . .
H30B H 0.5095 0.2393 0.5502 0.052 Uiso 1 1 calc R U . . .
H30C H 0.5040 0.3650 0.5876 0.052 Uiso 1 1 calc R U . . .
C11 C 0.3831(3) 0.5991(12) 0.1863(5) 0.066(3) Uani 1 1 d . . . . .
C9 C 0.4282(3) 0.8650(9) 0.6401(5) 0.051(2) Uani 1 1 d . . . . .
H9A H 0.4113 0.8094 0.6496 0.077 Uiso 1 1 calc R U . . .
H9B H 0.4298 0.9532 0.6591 0.077 Uiso 1 1 calc R U . . .
H9C H 0.4519 0.8229 0.6570 0.077 Uiso 1 1 calc R U . . .
C13 C 0.4180(2) 0.7686(12) 0.2448(4) 0.049(3) Uani 1 1 d . . . . .
C17 C 0.4502(4) 0.5390(16) 0.2526(7) 0.112(6) Uani 1 1 d . . . . .
H17A H 0.4681 0.5702 0.2928 0.168 Uiso 1 1 calc R U . . .
H17B H 0.4607 0.5378 0.2214 0.168 Uiso 1 1 calc R U . . .
H17C H 0.4425 0.4488 0.2575 0.168 Uiso 1 1 calc R U . . .
C27 C 0.3724(2) 0.2897(7) 0.3695(4) 0.042(2) Uani 1 1 d . . . . .
H27A H 0.3531 0.2335 0.3711 0.063 Uiso 1 1 calc DR U . . .
H27B H 0.3814 0.2512 0.3401 0.063 Uiso 1 1 calc DR U . . .
H27C H 0.3631 0.3795 0.3556 0.063 Uiso 0.5 1 calc DR U P . .
C20 C 0.3236(3) 0.7305(17) 0.1268(5) 0.094(5) Uani 1 1 d . . . . .
H20A H 0.3122 0.6428 0.1160 0.141 Uiso 1 1 calc R U . . .
H20B H 0.3235 0.7732 0.0889 0.141 Uiso 1 1 calc R U . . .
H20C H 0.3104 0.7863 0.1447 0.141 Uiso 1 1 calc R U . . .
C14 C 0.3831(3) 0.8196(10) 0.2097(4) 0.048(2) Uani 1 1 d . . . . .
C16 C 0.3725(5) 0.4672(15) 0.1540(8) 0.121(6) Uani 1 1 d . . . . .
H16A H 0.3850 0.3956 0.1833 0.182 Uiso 1 1 calc R U . . .
H16B H 0.3790 0.4645 0.1179 0.182 Uiso 1 1 calc R U . . .
H16C H 0.3466 0.4552 0.1398 0.182 Uiso 1 1 calc R U . . .
C10 C 0.3468(2) 0.8476(9) 0.5379(4) 0.042(2) Uani 1 1 d . . . . .
H10A H 0.3288 0.8013 0.5021 0.064 Uiso 1 1 calc R U . . .
H10B H 0.3372 0.9332 0.5443 0.064 Uiso 1 1 calc R U . . .
H10C H 0.3532 0.7926 0.5756 0.064 Uiso 1 1 calc R U . . .
C15 C 0.3622(2) 0.7138(13) 0.1747(4) 0.055(3) Uani 1 1 d . . . . .
C18 C 0.4501(3) 0.8505(14) 0.2845(5) 0.075(4) Uani 1 1 d . . . . .
H18A H 0.4423 0.9394 0.2912 0.113 Uiso 1 1 calc R U . . .
H18B H 0.4663 0.8589 0.2632 0.113 Uiso 1 1 calc R U . . .
H18C H 0.4626 0.8066 0.3251 0.113 Uiso 1 1 calc R U . . .
C19 C 0.3714(4) 0.9627(12) 0.2096(7) 0.090(4) Uani 1 1 d . . . . .
H19A H 0.3478 0.9645 0.2115 0.135 Uiso 1 1 calc R U . . .
H19B H 0.3699 1.0069 0.1712 0.135 Uiso 1 1 calc R U . . .
H19C H 0.3887 1.0094 0.2461 0.135 Uiso 1 1 calc R U . . .
C33A C 0.2537(11) 0.524(4) 0.420(2) 0.058(7) Uani 0.466(15) 1 d . U P A 2
C32A C 0.2344(9) 0.591(4) 0.3667(16) 0.059(6) Uani 0.466(15) 1 d . U P A 2
C31A C 0.2292(7) 0.513(5) 0.3104(13) 0.058(5) Uani 0.466(15) 1 d . U P A 2
C34A C 0.2559(6) 0.385(3) 0.4052(12) 0.053(5) Uani 0.466(15) 1 d . U P A 2
C35A C 0.2425(7) 0.381(4) 0.3376(15) 0.057(5) Uani 0.466(15) 1 d . U P A 2
C31 C 0.2357(6) 0.442(3) 0.3132(15) 0.067(5) Uani 0.534(15) 1 d . U P A 1
C35 C 0.2548(6) 0.386(3) 0.3749(16) 0.065(5) Uani 0.534(15) 1 d . U P A 1
C34 C 0.2559(8) 0.487(3) 0.4174(18) 0.055(5) Uani 0.534(15) 1 d . U P A 1
C32 C 0.2284(5) 0.585(3) 0.3227(15) 0.059(5) Uani 0.534(15) 1 d . U P A 1
C33 C 0.2413(7) 0.611(3) 0.3834(13) 0.054(5) Uani 0.534(15) 1 d . U P A 1
C38A C 0.2631(7) 0.564(3) 0.4873(11) 0.068(7) Uani 0.466(15) 1 d . U P A 2
H38A H 0.2677 0.6597 0.4919 0.102 Uiso 0.466(15) 1 calc R U P A 2
H38B H 0.2845 0.5152 0.5148 0.102 Uiso 0.466(15) 1 calc R U P A 2
H38C H 0.2431 0.5418 0.4987 0.102 Uiso 0.466(15) 1 calc R U P A 2
C39A C 0.2701(6) 0.268(3) 0.4461(13) 0.071(7) Uani 0.466(15) 1 d . U P A 2
H39A H 0.2851 0.2977 0.4886 0.107 Uiso 0.466(15) 1 calc R U P A 2
H39B H 0.2844 0.2131 0.4299 0.107 Uiso 0.466(15) 1 calc R U P A 2
H39C H 0.2502 0.2145 0.4470 0.107 Uiso 0.466(15) 1 calc R U P A 2
C38 C 0.2349(7) 0.737(3) 0.4102(14) 0.087(7) Uani 0.534(15) 1 d . U P A 1
H38D H 0.2130 0.7286 0.4176 0.131 Uiso 0.534(15) 1 calc R U P A 1
H38E H 0.2323 0.8098 0.3809 0.131 Uiso 0.534(15) 1 calc R U P A 1
H38F H 0.2552 0.7546 0.4500 0.131 Uiso 0.534(15) 1 calc R U P A 1
C39 C 0.2685(7) 0.458(3) 0.4842(12) 0.089(7) Uani 0.534(15) 1 d . U P A 1
H39D H 0.2482 0.4320 0.4940 0.134 Uiso 0.534(15) 1 calc R U P A 1
H39E H 0.2799 0.5378 0.5084 0.134 Uiso 0.534(15) 1 calc R U P A 1
H39F H 0.2859 0.3852 0.4950 0.134 Uiso 0.534(15) 1 calc R U P A 1
C37 C 0.2060(5) 0.671(3) 0.2679(12) 0.092(7) Uani 0.534(15) 1 d . U P A 1
H37A H 0.2122 0.6520 0.2323 0.138 Uiso 0.534(15) 1 calc R U P A 1
H37B H 0.2106 0.7652 0.2795 0.138 Uiso 0.534(15) 1 calc R U P A 1
H37C H 0.1807 0.6515 0.2564 0.138 Uiso 0.534(15) 1 calc R U P A 1
C40 C 0.2658(6) 0.241(2) 0.3883(15) 0.096(8) Uani 0.534(15) 1 d . U P A 1
H40A H 0.2447 0.1859 0.3814 0.144 Uiso 0.534(15) 1 calc R U P A 1
H40B H 0.2830 0.2312 0.4319 0.144 Uiso 0.534(15) 1 calc R U P A 1
H40C H 0.2769 0.2107 0.3603 0.144 Uiso 0.534(15) 1 calc R U P A 1
C36 C 0.2262(7) 0.359(4) 0.2526(14) 0.118(10) Uani 0.534(15) 1 d . U P A 1
H36A H 0.2434 0.2861 0.2605 0.176 Uiso 0.534(15) 1 calc R U P A 1
H36B H 0.2271 0.4164 0.2192 0.176 Uiso 0.534(15) 1 calc R U P A 1
H36C H 0.2021 0.3223 0.2398 0.176 Uiso 0.534(15) 1 calc R U P A 1
C40A C 0.2375(8) 0.248(3) 0.3021(15) 0.092(8) Uani 0.466(15) 1 d . U P A 2
H40D H 0.2130 0.2160 0.2903 0.138 Uiso 0.466(15) 1 calc R U P A 2
H40E H 0.2543 0.1818 0.3292 0.138 Uiso 0.466(15) 1 calc R U P A 2
H40F H 0.2420 0.2611 0.2643 0.138 Uiso 0.466(15) 1 calc R U P A 2
C37A C 0.2234(11) 0.734(4) 0.3612(18) 0.118(12) Uani 0.466(15) 1 d . U P A 2
H37D H 0.2031 0.7439 0.3731 0.178 Uiso 0.466(15) 1 calc R U P A 2
H37E H 0.2164 0.7637 0.3178 0.178 Uiso 0.466(15) 1 calc R U P A 2
H37F H 0.2434 0.7884 0.3890 0.178 Uiso 0.466(15) 1 calc R U P A 2
C36A C 0.2094(7) 0.535(4) 0.2435(12) 0.105(9) Uani 0.466(15) 1 d . U P A 2
H36D H 0.1880 0.4786 0.2282 0.157 Uiso 0.466(15) 1 calc R U P A 2
H36E H 0.2246 0.5126 0.2213 0.157 Uiso 0.466(15) 1 calc R U P A 2
H36F H 0.2023 0.6289 0.2361 0.157 Uiso 0.466(15) 1 calc R U P A 2

loop_
_atom_site_aniso_label
_atom_site_aniso_U_11
_atom_site_aniso_U_22
_atom_site_aniso_U_33
_atom_site_aniso_U_23
_atom_site_aniso_U_13
_atom_site_aniso_U_12
Os3 0.02255(15) 0.01435(13) 0.02628(15) -0.00072(11) 0.01255(12) -0.00212(11)
Os4 0.02641(16) 0.01479(14) 0.04257(18) -0.00095(13) 0.02096(14) -0.00101(12)
Os2 0.02819(18) 0.0828(3) 0.03146(19) 0.01804(19) 0.01316(15) -0.00010(18)
Os1 0.01984(17) 0.1011(3) 0.0345(2) 0.0019(2) 0.00803(15) -0.00841(19)
U1 0.0199(3) 0.0471(5) 0.0297(3) 0.0085(3) 0.0114(2) 0.0014(3)
U1A 0.0198(3) 0.0389(6) 0.0229(4) -0.0008(3) 0.0088(3) -0.0062(3)
C3 0.037(5) 0.012(4) 0.073(6) -0.012(4) 0.035(5) -0.008(3)
C2 0.050(5) 0.012(4) 0.070(6) 0.004(4) 0.040(5) 0.003(4)
C22 0.042(5) 0.012(3) 0.033(4) -0.005(3) 0.015(4) -0.006(3)
C24 0.041(5) 0.009(3) 0.035(4) 0.005(3) 0.022(4) 0.009(3)
C1 0.041(5) 0.014(4) 0.056(6) 0.005(4) 0.027(4) 0.009(3)
C7 0.062(6) 0.017(4) 0.082(7) 0.017(4) 0.048(6) 0.008(4)
C21 0.040(5) 0.015(4) 0.034(4) -0.003(3) 0.023(4) -0.003(3)
C6 0.063(7) 0.044(6) 0.061(7) -0.002(5) 0.029(6) -0.012(5)
C23 0.035(4) 0.016(4) 0.038(4) 0.000(3) 0.021(4) -0.003(3)
C29 0.039(5) 0.023(4) 0.046(5) 0.010(4) 0.023(4) 0.005(4)
C5 0.047(5) 0.016(4) 0.067(6) -0.003(4) 0.038(5) 0.005(4)
C4 0.043(5) 0.015(4) 0.062(6) -0.008(4) 0.032(5) -0.003(3)
C25 0.034(4) 0.012(3) 0.041(4) 0.001(3) 0.026(4) 0.003(3)
C8 0.038(5) 0.024(4) 0.107(9) -0.021(5) 0.037(6) -0.009(4)
C26 0.055(6) 0.028(4) 0.047(5) -0.007(4) 0.032(5) 0.001(4)
C28 0.038(5) 0.018(4) 0.052(5) 0.003(4) 0.025(4) -0.007(3)
C12 0.048(6) 0.085(8) 0.060(7) 0.037(6) 0.041(5) 0.034(6)
C30 0.030(4) 0.021(4) 0.056(5) 0.004(4) 0.022(4) 0.003(3)
C11 0.081(8) 0.084(9) 0.060(7) -0.013(6) 0.056(7) -0.007(7)
C9 0.063(6) 0.036(5) 0.065(7) -0.018(5) 0.036(5) -0.010(5)
C13 0.032(5) 0.086(8) 0.031(5) 0.013(5) 0.015(4) -0.013(5)
C17 0.093(10) 0.153(14) 0.129(12) 0.090(11) 0.084(10) 0.077(10)
C27 0.044(5) 0.041(5) 0.041(5) 0.003(4) 0.017(4) 0.004(4)
C20 0.050(7) 0.204(16) 0.031(6) 0.000(8) 0.019(5) 0.000(8)
C14 0.050(6) 0.067(7) 0.038(5) 0.028(5) 0.029(5) 0.021(5)
C16 0.157(15) 0.106(12) 0.147(15) -0.062(11) 0.108(13) -0.038(11)
C10 0.043(5) 0.035(5) 0.062(6) 0.008(4) 0.034(5) 0.009(4)
C15 0.036(5) 0.110(9) 0.026(5) 0.005(5) 0.020(4) 0.005(6)
C18 0.054(7) 0.121(11) 0.052(7) 0.014(7) 0.021(5) -0.026(7)
C19 0.099(10) 0.075(9) 0.126(12) 0.050(8) 0.076(9) 0.031(8)
C33A 0.039(14) 0.095(11) 0.048(8) -0.015(7) 0.027(7) -0.012(8)
C32A 0.028(13) 0.104(11) 0.054(8) -0.008(7) 0.025(7) -0.009(8)
C31A 0.018(10) 0.111(11) 0.053(8) -0.013(7) 0.021(6) -0.022(9)
C34A 0.030(10) 0.094(10) 0.050(8) -0.016(6) 0.032(7) -0.015(7)
C35A 0.024(10) 0.107(11) 0.050(8) -0.018(7) 0.026(7) -0.025(7)
C31 0.024(11) 0.086(9) 0.076(8) 0.009(7) 0.005(7) -0.015(7)
C35 0.024(9) 0.079(8) 0.082(9) 0.014(7) 0.011(8) -0.016(6)
C34 0.014(10) 0.073(9) 0.071(8) 0.023(7) 0.009(6) -0.014(7)
C32 0.015(8) 0.085(9) 0.069(8) 0.015(7) 0.008(6) -0.012(7)
C33 0.011(9) 0.073(9) 0.069(9) 0.017(7) 0.007(6) -0.007(6)
C38A 0.075(16) 0.090(16) 0.052(9) -0.020(9) 0.039(9) -0.020(13)
C39A 0.038(11) 0.103(12) 0.079(13) 0.001(9) 0.031(10) -0.022(9)
C38 0.061(15) 0.093(11) 0.100(15) 0.004(10) 0.024(12) 0.009(9)
C39 0.057(13) 0.129(19) 0.079(9) 0.037(9) 0.024(8) 0.004(14)
C37 0.029(9) 0.133(15) 0.096(12) 0.050(11) 0.007(9) -0.008(10)
C40 0.048(12) 0.075(9) 0.146(19) 0.020(9) 0.019(13) -0.023(7)
C36 0.075(18) 0.151(19) 0.100(12) -0.029(12) 0.007(11) -0.012(15)
C40A 0.072(17) 0.124(13) 0.105(16) -0.048(11) 0.061(14) -0.044(11)
C37A 0.15(3) 0.115(12) 0.099(18) 0.001(11) 0.055(19) 0.030(13)
C36A 0.050(13) 0.20(2) 0.060(9) 0.003(10) 0.013(8) -0.026(16)

loop_
_atom_type_symbol
_atom_type_description
_atom_type_scat_dispersion_real
_atom_type_scat_dispersion_imag
_atom_type_scat_source
C C 0.0034 0.0017 'Calculated using XDISP in WinGX (Farrugia, 1999)'
H H 0.0000 0.0000 'Calculated using XDISP in WinGX (Farrugia, 1999)'
Os Os -1.2848 7.9466 'Calculated using XDISP in WinGX (Farrugia, 1999)'
U U -10.9608 4.1580 'Calculated using XDISP in WinGX (Farrugia, 1999)'

loop_
_geom_angle_atom_site_label_1
_geom_angle_atom_site_label_2
_geom_angle_atom_site_label_3
_geom_angle
_geom_angle_site_symmetry_1
_geom_angle_site_symmetry_3
_geom_angle_publ_flag
Os4 Os3 U1 57.114(17) . . ?
Os4 Os3 U1A 77.323(19) . . ?
C22 Os3 Os4 147.0(2) . . ?
C22 Os3 U1 89.9(2) . . ?
C22 Os3 U1A 69.7(2) . . ?
C24 Os3 Os4 145.86(19) . . ?
C24 Os3 U1 146.5(2) . . ?
C24 Os3 U1A 129.5(2) . . ?
C24 Os3 C22 63.5(3) . . ?
C24 Os3 C23 37.6(3) . . ?
C24 Os3 C25 38.6(3) . . ?
C21 Os3 Os4 146.65(18) . . ?
C21 Os3 U1 108.4(2) . . ?
C21 Os3 U1A 90.6(2) . . ?
C21 Os3 C22 38.0(3) . . ?
C21 Os3 C24 63.5(3) . . ?
C21 Os3 C23 63.4(3) . . ?
C21 Os3 C25 37.7(3) . . ?
C23 Os3 Os4 146.71(19) . . ?
C23 Os3 U1 108.9(2) . . ?
C23 Os3 U1A 92.6(2) . . ?
C23 Os3 C22 38.0(3) . . ?
C25 Os3 Os4 145.65(19) . . ?
C25 Os3 U1 146.0(2) . . ?
C25 Os3 U1A 128.0(2) . . ?
C25 Os3 C22 63.6(3) . . ?
C25 Os3 C23 63.7(3) . . ?
Os3 Os4 U1 75.184(18) . . ?
Os3 Os4 U1A 56.452(16) . . ?
C3 Os4 Os3 146.0(2) . . ?
C3 Os4 U1 128.1(3) . . ?
C3 Os4 U1A 143.1(3) . . ?
C3 Os4 C2 38.5(3) . . ?
C3 Os4 C1 63.6(3) . . ?
C2 Os4 Os3 146.0(2) . . ?
C2 Os4 U1 89.7(3) . . ?
C2 Os4 U1A 105.1(3) . . ?
C2 Os4 C1 37.5(3) . . ?
C1 Os4 Os3 146.5(2) . . ?
C1 Os4 U1 71.4(2) . . ?
C1 Os4 U1A 90.2(2) . . ?
C5 Os4 Os3 146.7(2) . . ?
C5 Os4 U1 95.1(3) . . ?
C5 Os4 U1A 111.4(2) . . ?
C5 Os4 C3 63.9(3) . . ?
C5 Os4 C2 63.4(3) . . ?
C5 Os4 C1 37.8(3) . . ?
C4 Os4 Os3 146.3(2) . . ?
C4 Os4 U1 132.2(2) . . ?
C4 Os4 U1A 149.4(2) . . ?
C4 Os4 C3 38.6(3) . . ?
C4 Os4 C2 64.2(3) . . ?
C4 Os4 C1 63.6(3) . . ?
C4 Os4 C5 38.1(3) . . ?
C12 Os2 U1 152.5(3) . . ?
C12 Os2 U1A 139.0(2) . . ?
C12 Os2 C11 37.4(4) . . ?
C12 Os2 C13 36.8(4) . . ?
C12 Os2 C14 61.7(3) . . ?
C12 Os2 C15 61.6(3) . . ?
C11 Os2 U1 158.4(3) . . ?
C11 Os2 U1A 138.7(3) . . ?
C11 Os2 C14 61.1(4) . . ?
C13 Os2 U1 139.6(3) . . ?
C13 Os2 U1A 149.9(2) . . ?
C13 Os2 C11 61.6(4) . . ?
C13 Os2 C14 37.1(3) . . ?
C13 Os2 C15 61.4(3) . . ?
C14 Os2 U1 136.3(3) . . ?
C14 Os2 U1A 157.7(2) . . ?
C15 Os2 U1 145.9(2) . . ?
C15 Os2 U1A 148.7(3) . . ?
C15 Os2 C11 36.3(4) . . ?
C15 Os2 C14 36.5(4) . . ?
C33A Os1 C32A 35.2(15) . . ?
C33A Os1 C31A 63.0(13) . . ?
C33A Os1 C34A 36.1(11) . . ?
C33A Os1 C35A 60.2(11) . . ?
C32A Os1 C31A 37.8(11) . . ?
C32A Os1 C34A 58.3(13) . . ?
C32A Os1 C35A 59.1(12) . . ?
C31A Os1 C34A 61.6(11) . . ?
C31A Os1 C35A 37.1(12) . . ?
C35A Os1 C34A 35.3(9) . . ?
C31 Os1 C32 38.5(9) . . ?
C35 Os1 C31 38.7(9) . . ?
C35 Os1 C34 38.6(12) . . ?
C35 Os1 C32 64.5(9) . . ?
C35 Os1 C33 65.5(12) . . ?
C34 Os1 C31 62.4(12) . . ?
C34 Os1 C32 60.9(11) . . ?
C34 Os1 C33 39.0(11) . . ?
C33 Os1 C31 62.0(11) . . ?
C33 Os1 C32 33.9(10) . . ?
Os4 U1 Os3 47.702(13) . . ?
Os4 U1 Os2 118.43(2) . . ?
Os4 U1 Os1 122.88(2) . . ?
Os4 U1 C1 45.61(16) . . ?
Os2 U1 Os3 106.66(2) . . ?
Os1 U1 Os3 107.68(2) . . ?
Os1 U1 Os2 118.15(2) . . ?
C1 U1 Os3 93.29(16) . . ?
C1 U1 Os2 113.11(16) . . ?
C1 U1 Os1 114.42(16) . . ?
Os3 U1A Os4 46.225(13) . . ?
Os3 U1A Os2 119.52(2) . . ?
Os3 U1A Os1 118.90(2) . . ?
Os3 U1A C22 45.32(14) . . ?
Os2 U1A Os4 105.36(2) . . ?
Os2 U1A Os1 120.74(2) . . ?
Os1 U1A Os4 107.23(2) . . ?
C22 U1A Os4 91.54(14) . . ?
C22 U1A Os2 115.66(15) . . ?
C22 U1A Os1 111.43(15) . . ?
C2 C3 Os4 71.4(4) . . ?
C2 C3 C8 125.7(8) . . ?
C4 C3 Os4 70.5(4) . . ?
C4 C3 C2 107.5(7) . . ?
C4 C3 C8 126.7(9) . . ?
C8 C3 Os4 126.9(5) . . ?
C3 C2 Os4 70.1(4) . . ?
C3 C2 C7 124.2(8) . . ?
C1 C2 Os4 72.5(4) . . ?
C1 C2 C3 108.4(7) . . ?
C1 C2 C7 127.0(9) . . ?
C7 C2 Os4 128.6(6) . . ?
Os3 C22 U1A 64.98(17) . . ?
C21 C22 Os3 69.9(4) . . ?
C21 C22 U1A 105.8(4) . . ?
C21 C22 C23 106.8(6) . . ?
C21 C22 C27 126.2(7) . . ?
C23 C22 Os3 70.5(4) . . ?
C23 C22 U1A 109.2(5) . . ?
C23 C22 C27 126.9(7) . . ?
C27 C22 Os3 127.0(5) . . ?
C27 C22 U1A 62.1(4) . . ?
C23 C24 Os3 71.6(4) . . ?
C23 C24 C29 125.9(7) . . ?
C23 C24 C25 108.1(6) . . ?
C29 C24 Os3 124.9(5) . . ?
C25 C24 Os3 70.8(4) . . ?
C25 C24 C29 126.0(7) . . ?
Os4 C1 U1 63.00(18) . . ?
C2 C1 Os4 70.0(4) . . ?
C2 C1 U1 101.9(5) . . ?
C2 C1 C6 125.9(8) . . ?
C2 C1 C5 107.3(8) . . ?
C6 C1 Os4 126.0(5) . . ?
C6 C1 U1 63.1(4) . . ?
C5 C1 Os4 69.0(4) . . ?
C5 C1 U1 108.9(5) . . ?
C5 C1 C6 126.8(8) . . ?
C2 C7 H7A 109.5 . . ?
C2 C7 H7B 109.5 . . ?
C2 C7 H7C 109.5 . . ?
H7A C7 H7B 109.5 . . ?
H7A C7 H7C 109.5 . . ?
H7B C7 H7C 109.5 . . ?
C22 C21 Os3 72.1(4) . . ?
C22 C21 C26 124.1(7) . . ?
C25 C21 Os3 71.3(4) . . ?
C25 C21 C22 109.3(6) . . ?
C25 C21 C26 126.3(7) . . ?
C26 C21 Os3 128.0(5) . . ?
C1 C6 H6A 109.5 . . ?
C1 C6 H6B 109.5 . . ?
C1 C6 H6C 109.5 . . ?
H6A C6 H6B 109.5 . . ?
H6A C6 H6C 109.5 . . ?
H6B C6 H6C 109.5 . . ?
C22 C23 Os3 71.5(4) . . ?
C22 C23 C28 125.8(7) . . ?
C24 C23 Os3 70.7(4) . . ?
C24 C23 C22 108.6(6) . . ?
C24 C23 C28 125.6(7) . . ?
C28 C23 Os3 124.9(5) . . ?
C24 C29 H29A 109.5 . . ?
C24 C29 H29B 109.5 . . ?
C24 C29 H29C 109.5 . . ?
H29A C29 H29B 109.5 . . ?
H29A C29 H29C 109.5 . . ?
H29B C29 H29C 109.5 . . ?
C1 C5 Os4 73.2(4) . . ?
C1 C5 C10 124.3(8) . . ?
C4 C5 Os4 70.9(4) . . ?
C4 C5 C1 109.3(7) . . ?
C4 C5 C10 126.2(8) . . ?
C10 C5 Os4 125.7(6) . . ?
C3 C4 Os4 70.9(4) . . ?
C3 C4 C9 125.2(8) . . ?
C5 C4 Os4 71.0(5) . . ?
C5 C4 C3 107.4(8) . . ?
C5 C4 C9 127.3(8) . . ?
C9 C4 Os4 125.2(6) . . ?
C24 C25 Os3 70.7(4) . . ?
C24 C25 C30 126.0(7) . . ?
C21 C25 Os3 71.0(4) . . ?
C21 C25 C24 107.2(6) . . ?
C21 C25 C30 126.7(7) . . ?
C30 C25 Os3 125.5(5) . . ?
C3 C8 H8A 109.5 . . ?
C3 C8 H8B 109.5 . . ?
C3 C8 H8C 109.5 . . ?
H8A C8 H8B 109.5 . . ?
H8A C8 H8C 109.5 . . ?
H8B C8 H8C 109.5 . . ?
C21 C26 H26A 109.5 . . ?
C21 C26 H26B 109.5 . . ?
C21 C26 H26C 109.5 . . ?
H26A C26 H26B 109.5 . . ?
H26A C26 H26C 109.5 . . ?
H26B C26 H26C 109.5 . . ?
C23 C28 H28A 109.5 . . ?
C23 C28 H28B 109.5 . . ?
C23 C28 H28C 109.5 . . ?
H28A C28 H28B 109.5 . . ?
H28A C28 H28C 109.5 . . ?
H28B C28 H28C 109.5 . . ?
C11 C12 Os2 71.7(5) . . ?
C11 C12 C17 125.2(13) . . ?
C13 C12 Os2 71.8(5) . . ?
C13 C12 C11 107.3(9) . . ?
C13 C12 C17 127.3(12) . . ?
C17 C12 Os2 126.8(7) . . ?
C25 C30 H30A 109.5 . . ?
C25 C30 H30B 109.5 . . ?
C25 C30 H30C 109.5 . . ?
H30A C30 H30B 109.5 . . ?
H30A C30 H30C 109.5 . . ?
H30B C30 H30C 109.5 . . ?
C12 C11 Os2 70.9(6) . . ?
C12 C11 C16 124.9(13) . . ?
C16 C11 Os2 127.5(9) . . ?
C15 C11 Os2 71.7(5) . . ?
C15 C11 C12 107.9(10) . . ?
C15 C11 C16 127.0(13) . . ?
C4 C9 H9A 109.5 . . ?
C4 C9 H9B 109.5 . . ?
C4 C9 H9C 109.5 . . ?
H9A C9 H9B 109.5 . . ?
H9A C9 H9C 109.5 . . ?
H9B C9 H9C 109.5 . . ?
C12 C13 Os2 71.5(5) . . ?
C12 C13 C14 108.3(9) . . ?
C12 C13 C18 126.0(10) . . ?
C14 C13 Os2 71.9(5) . . ?
C14 C13 C18 125.4(11) . . ?
C18 C13 Os2 127.4(6) . . ?
C12 C17 H17A 109.5 . . ?
C12 C17 H17B 109.5 . . ?
C12 C17 H17C 109.5 . . ?
H17A C17 H17B 109.5 . . ?
H17A C17 H17C 109.5 . . ?
H17B C17 H17C 109.5 . . ?
C22 C27 H27A 109.5 . . ?
C22 C27 H27B 109.5 . . ?
C22 C27 H27C 109.5 . . ?
H27A C27 H27B 109.5 . . ?
H27A C27 H27C 109.5 . . ?
H27B C27 H27C 109.5 . . ?
H20A C20 H20B 109.5 . . ?
H20A C20 H20C 109.5 . . ?
H20B C20 H20C 109.5 . . ?
C15 C20 H20A 109.5 . . ?
C15 C20 H20B 109.5 . . ?
C15 C20 H20C 109.5 . . ?
C13 C14 Os2 70.9(5) . . ?
C13 C14 C19 125.9(11) . . ?
C15 C14 Os2 71.3(5) . . ?
C15 C14 C13 107.4(9) . . ?
C15 C14 C19 126.7(10) . . ?
C19 C14 Os2 124.1(7) . . ?
C11 C16 H16A 109.5 . . ?
C11 C16 H16B 109.5 . . ?
C11 C16 H16C 109.5 . . ?
H16A C16 H16B 109.5 . . ?
H16A C16 H16C 109.5 . . ?
H16B C16 H16C 109.5 . . ?
C5 C10 H10A 109.5 . . ?
C5 C10 H10B 109.5 . . ?
C5 C10 H10C 109.5 . . ?
H10A C10 H10B 109.5 . . ?
H10A C10 H10C 109.5 . . ?
H10B C10 H10C 109.5 . . ?
C11 C15 Os2 72.0(6) . . ?
C11 C15 C20 127.1(12) . . ?
C11 C15 C14 109.2(9) . . ?
C20 C15 Os2 126.9(6) . . ?
C14 C15 Os2 72.2(5) . . ?
C14 C15 C20 123.4(11) . . ?
C13 C18 H18A 109.5 . . ?
C13 C18 H18B 109.5 . . ?
C13 C18 H18C 109.5 . . ?
H18A C18 H18B 109.5 . . ?
H18A C18 H18C 109.5 . . ?
H18B C18 H18C 109.5 . . ?
C14 C19 H19A 109.5 . . ?
C14 C19 H19B 109.5 . . ?
C14 C19 H19C 109.5 . . ?
H19A C19 H19B 109.5 . . ?
H19A C19 H19C 109.5 . . ?
H19B C19 H19C 109.5 . . ?
C32A C33A Os1 74(2) . . ?
C32A C33A C34A 109(3) . . ?
C32A C33A C38A 129(3) . . ?
C34A C33A Os1 79.7(16) . . ?
C34A C33A C38A 119(3) . . ?
C38A C33A Os1 127(2) . . ?
C33A C32A Os1 71(2) . . ?
C33A C32A C31A 112(4) . . ?
C33A C32A C37A 127(3) . . ?
C31A C32A Os1 71.4(17) . . ?
C31A C32A C37A 120(4) . . ?
C37A C32A Os1 119(3) . . ?
C32A C31A Os1 70.8(16) . . ?
C32A C31A C35A 101(3) . . ?
C35A C31A Os1 74.1(14) . . ?
C36A C31A Os1 128.3(18) . . ?
C36A C31A C32A 134(4) . . ?
C36A C31A C35A 123(4) . . ?
C33A C34A Os1 64.3(18) . . ?
C33A C34A C39A 131(3) . . ?
C35A C34A Os1 69.4(14) . . ?
C35A C34A C33A 105(3) . . ?
C35A C34A C39A 124(3) . . ?
C39A C34A Os1 127.7(15) . . ?
C31A C35A Os1 68.7(14) . . ?
C31A C35A C40A 127(3) . . ?
C34A C35A Os1 75.3(15) . . ?
C34A C35A C31A 111(2) . . ?
C34A C35A C40A 121(3) . . ?
C40A C35A Os1 131.8(15) . . ?
C35 C31 Os1 65.7(12) . . ?
C35 C31 C32 106(2) . . ?
C35 C31 C36 122(3) . . ?
C32 C31 Os1 72.9(12) . . ?
C32 C31 C36 131(3) . . ?
C36 C31 Os1 125.9(19) . . ?
C31 C35 Os1 75.6(14) . . ?
C31 C35 C40 125(3) . . ?
C34 C35 Os1 72.1(17) . . ?
C34 C35 C31 106(3) . . ?
C34 C35 C40 129(3) . . ?
C40 C35 Os1 124.3(16) . . ?
C35 C34 Os1 69.3(17) . . ?
C35 C34 C33 110(3) . . ?
C35 C34 C39 120(3) . . ?
C33 C34 Os1 73.3(18) . . ?
C39 C34 Os1 126.1(19) . . ?
C39 C34 C33 130(3) . . ?
C31 C32 Os1 68.6(11) . . ?
C31 C32 C37 121(3) . . ?
C33 C32 Os1 69.7(15) . . ?
C33 C32 C31 109(2) . . ?
C33 C32 C37 130(3) . . ?
C37 C32 Os1 132.6(16) . . ?
C34 C33 Os1 67.7(17) . . ?
C34 C33 C38 127(3) . . ?
C32 C33 Os1 76.4(17) . . ?
C32 C33 C34 109(3) . . ?
C32 C33 C38 124(3) . . ?
C38 C33 Os1 131.0(19) . . ?
C33A C38A H38A 109.5 . . ?
C33A C38A H38B 109.5 . . ?
C33A C38A H38C 109.5 . . ?
H38A C38A H38B 109.5 . . ?
H38A C38A H38C 109.5 . . ?
H38B C38A H38C 109.5 . . ?
C34A C39A H39A 109.5 . . ?
C34A C39A H39B 109.5 . . ?
C34A C39A H39C 109.5 . . ?
H39A C39A H39B 109.5 . . ?
H39A C39A H39C 109.5 . . ?
H39B C39A H39C 109.5 . . ?
C33 C38 H38D 109.5 . . ?
C33 C38 H38E 109.5 . . ?
C33 C38 H38F 109.5 . . ?
H38D C38 H38E 109.5 . . ?
H38D C38 H38F 109.5 . . ?
H38E C38 H38F 109.5 . . ?
C34 C39 H39D 109.5 . . ?
C34 C39 H39E 109.5 . . ?
C34 C39 H39F 109.5 . . ?
H39D C39 H39E 109.5 . . ?
H39D C39 H39F 109.5 . . ?
H39E C39 H39F 109.5 . . ?
C32 C37 H37A 109.5 . . ?
C32 C37 H37B 109.5 . . ?
C32 C37 H37C 109.5 . . ?
H37A C37 H37B 109.5 . . ?
H37A C37 H37C 109.5 . . ?
H37B C37 H37C 109.5 . . ?
C35 C40 H40A 109.5 . . ?
C35 C40 H40B 109.5 . . ?
C35 C40 H40C 109.5 . . ?
H40A C40 H40B 109.5 . . ?
H40A C40 H40C 109.5 . . ?
H40B C40 H40C 109.5 . . ?
C31 C36 H36A 109.5 . . ?
C31 C36 H36B 109.5 . . ?
C31 C36 H36C 109.5 . . ?
H36A C36 H36B 109.5 . . ?
H36A C36 H36C 109.5 . . ?
H36B C36 H36C 109.5 . . ?
C35A C40A H40D 109.5 . . ?
C35A C40A H40E 109.5 . . ?
C35A C40A H40F 109.5 . . ?
H40D C40A H40E 109.5 . . ?
H40D C40A H40F 109.5 . . ?
H40E C40A H40F 109.5 . . ?
C32A C37A H37D 109.5 . . ?
C32A C37A H37E 109.5 . . ?
C32A C37A H37F 109.5 . . ?
H37D C37A H37E 109.5 . . ?
H37D C37A H37F 109.5 . . ?
H37E C37A H37F 109.5 . . ?
C31A C36A H36D 109.5 . . ?
C31A C36A H36E 109.5 . . ?
C31A C36A H36F 109.5 . . ?
H36D C36A H36E 109.5 . . ?
H36D C36A H36F 109.5 . . ?
H36E C36A H36F 109.5 . . ?

loop_
_geom_bond_atom_site_label_1
_geom_bond_atom_site_label_2
_geom_bond_distance
_geom_bond_site_symmetry_2
_geom_bond_publ_flag
Os3 Os4 2.4639(4) . ?
Os3 U1 3.2204(7) . ?
Os3 U1A 2.8439(7) . ?
Os3 C22 2.232(7) . ?
Os3 C24 2.206(7) . ?
Os3 C21 2.203(7) . ?
Os3 C23 2.217(7) . ?
Os3 C25 2.207(7) . ?
Os4 U1 2.7974(7) . ?
Os4 U1A 3.3292(8) . ?
Os4 C3 2.192(7) . ?
Os4 C2 2.211(8) . ?
Os4 C1 2.244(7) . ?
Os4 C5 2.188(7) . ?
Os4 C4 2.186(8) . ?
Os2 U1 3.0264(7) . ?
Os2 U1A 2.9571(7) . ?
Os2 C12 2.226(9) . ?
Os2 C11 2.236(10) . ?
Os2 C13 2.229(8) . ?
Os2 C14 2.243(8) . ?
Os2 C15 2.232(9) . ?
Os1 U1 2.9873(7) . ?
Os1 U1A 2.9777(8) . ?
Os1 C33A 2.21(4) . ?
Os1 C32A 2.26(4) . ?
Os1 C31A 2.27(2) . ?
Os1 C34A 2.42(3) . ?
Os1 C35A 2.34(3) . ?
Os1 C31 2.24(2) . ?
Os1 C35 2.11(2) . ?
Os1 C34 2.15(3) . ?
Os1 C32 2.30(2) . ?
Os1 C33 2.22(3) . ?
U1 C1 2.975(8) . ?
U1A C22 2.943(7) . ?
C3 C2 1.450(13) . ?
C3 C4 1.447(11) . ?
C3 C8 1.494(11) . ?
C2 C1 1.431(11) . ?
C2 C7 1.494(11) . ?
C22 C21 1.444(11) . ?
C22 C23 1.449(10) . ?
C22 C27 1.479(11) . ?
C24 C23 1.427(11) . ?
C24 C29 1.494(11) . ?
C24 C25 1.457(10) . ?
C1 C6 1.475(13) . ?
C1 C5 1.437(12) . ?
C7 H7A 0.9800 . ?
C7 H7B 0.9800 . ?
C7 H7C 0.9800 . ?
C21 C25 1.426(11) . ?
C21 C26 1.500(10) . ?
C6 H6A 0.9800 . ?
C6 H6B 0.9800 . ?
C6 H6C 0.9800 . ?
C23 C28 1.493(10) . ?
C29 H29A 0.9800 . ?
C29 H29B 0.9800 . ?
C29 H29C 0.9800 . ?
C5 C4 1.427(12) . ?
C5 C10 1.509(11) . ?
C4 C9 1.494(13) . ?
C25 C30 1.481(10) . ?
C8 H8A 0.9800 . ?
C8 H8B 0.9800 . ?
C8 H8C 0.9800 . ?
C26 H26A 0.9800 . ?
C26 H26B 0.9800 . ?
C26 H26C 0.9800 . ?
C28 H28A 0.9800 . ?
C28 H28B 0.9800 . ?
C28 H28C 0.9800 . ?
C12 C11 1.432(16) . ?
C12 C13 1.405(15) . ?
C12 C17 1.520(14) . ?
C30 H30A 0.9800 . ?
C30 H30B 0.9800 . ?
C30 H30C 0.9800 . ?
C11 C16 1.496(17) . ?
C11 C15 1.393(15) . ?
C9 H9A 0.9800 . ?
C9 H9B 0.9800 . ?
C9 H9C 0.9800 . ?
C13 C14 1.424(13) . ?
C13 C18 1.509(14) . ?
C17 H17A 0.9800 . ?
C17 H17B 0.9800 . ?
C17 H17C 0.9800 . ?
C27 H27A 0.9800 . ?
C27 H27B 0.9800 . ?
C27 H27C 0.9800 . ?
C20 H20A 0.9800 . ?
C20 H20B 0.9800 . ?
C20 H20C 0.9800 . ?
C20 C15 1.531(14) . ?
C14 C15 1.401(15) . ?
C14 C19 1.513(15) . ?
C16 H16A 0.9800 . ?
C16 H16B 0.9800 . ?
C16 H16C 0.9800 . ?
C10 H10A 0.9800 . ?
C10 H10B 0.9800 . ?
C10 H10C 0.9800 . ?
C18 H18A 0.9800 . ?
C18 H18B 0.9800 . ?
C18 H18C 0.9800 . ?
C19 H19A 0.9800 . ?
C19 H19B 0.9800 . ?
C19 H19C 0.9800 . ?
C33A C32A 1.35(6) . ?
C33A C34A 1.45(5) . ?
C33A C38A 1.51(4) . ?
C32A C31A 1.47(4) . ?
C32A C37A 1.50(5) . ?
C31A C35A 1.47(5) . ?
C31A C36A 1.46(4) . ?
C34A C35A 1.44(4) . ?
C34A C39A 1.48(4) . ?
C35A C40A 1.54(4) . ?
C31 C35 1.45(4) . ?
C31 C32 1.50(4) . ?
C31 C36 1.55(4) . ?
C35 C34 1.41(5) . ?
C35 C40 1.52(3) . ?
C34 C33 1.46(4) . ?
C34 C39 1.46(4) . ?
C32 C33 1.32(4) . ?
C32 C37 1.51(3) . ?
C33 C38 1.48(4) . ?
C38A H38A 0.9800 . ?
C38A H38B 0.9800 . ?
C38A H38C 0.9800 . ?
C39A H39A 0.9800 . ?
C39A H39B 0.9800 . ?
C39A H39C 0.9800 . ?
C38 H38D 0.9800 . ?
C38 H38E 0.9800 . ?
C38 H38F 0.9800 . ?
C39 H39D 0.9800 . ?
C39 H39E 0.9800 . ?
C39 H39F 0.9800 . ?
C37 H37A 0.9800 . ?
C37 H37B 0.9800 . ?
C37 H37C 0.9800 . ?
C40 H40A 0.9800 . ?
C40 H40B 0.9800 . ?
C40 H40C 0.9800 . ?
C36 H36A 0.9800 . ?
C36 H36B 0.9800 . ?
C36 H36C 0.9800 . ?
C40A H40D 0.9800 . ?
C40A H40E 0.9800 . ?
C40A H40F 0.9800 . ?
C37A H37D 0.9800 . ?
C37A H37E 0.9800 . ?
C37A H37F 0.9800 . ?
C36A H36D 0.9800 . ?
C36A H36E 0.9800 . ?
C36A H36F 0.9800 . ?

loop_
_geom_torsion_atom_site_label_1
_geom_torsion_atom_site_label_2
_geom_torsion_atom_site_label_3
_geom_torsion_atom_site_label_4
_geom_torsion
_geom_torsion_site_symmetry_1
_geom_torsion_site_symmetry_2
_geom_torsion_site_symmetry_3
_geom_torsion_site_symmetry_4
_geom_torsion_publ_flag
Os3 C22 C21 C25 61.9(5) . . . . ?
Os3 C22 C21 C26 -124.2(7) . . . . ?
Os3 C22 C23 C24 -61.4(5) . . . . ?
Os3 C22 C23 C28 120.2(7) . . . . ?
Os3 C24 C23 C22 61.9(5) . . . . ?
Os3 C24 C23 C28 -119.7(7) . . . . ?
Os3 C24 C25 C21 -61.9(5) . . . . ?
Os3 C24 C25 C30 120.4(7) . . . . ?
Os3 C21 C25 C24 61.7(5) . . . . ?
Os3 C21 C25 C30 -120.6(7) . . . . ?
Os4 C3 C2 C1 62.8(5) . . . . ?
Os4 C3 C2 C7 -123.8(7) . . . . ?
Os4 C3 C4 C5 -62.0(5) . . . . ?
Os4 C3 C4 C9 120.2(8) . . . . ?
Os4 C2 C1 U1 -55.2(3) . . . . ?
Os4 C2 C1 C6 -120.5(7) . . . . ?
Os4 C2 C1 C5 59.1(5) . . . . ?
Os4 C1 C5 C4 62.1(5) . . . . ?
Os4 C1 C5 C10 -122.1(8) . . . . ?
Os4 C5 C4 C3 62.0(5) . . . . ?
Os4 C5 C4 C9 -120.3(8) . . . . ?
Os2 C12 C11 C16 -122.9(12) . . . . ?
Os2 C12 C11 C15 62.5(6) . . . . ?
Os2 C12 C13 C14 -62.9(6) . . . . ?
Os2 C12 C13 C18 123.2(9) . . . . ?
Os2 C11 C15 C20 -123.0(10) . . . . ?
Os2 C11 C15 C14 63.0(6) . . . . ?
Os2 C13 C14 C15 -62.4(6) . . . . ?
Os2 C13 C14 C19 118.9(9) . . . . ?
Os2 C14 C15 C11 -62.9(7) . . . . ?
Os2 C14 C15 C20 122.9(8) . . . . ?
Os1 C33A C32A C31A 59(2) . . . . ?
Os1 C33A C32A C37A -112(4) . . . . ?
Os1 C33A C34A C35A -58.1(17) . . . . ?
Os1 C33A C34A C39A 119(2) . . . . ?
Os1 C32A C31A C35A 68.6(15) . . . . ?
Os1 C32A C31A C36A -125(3) . . . . ?
Os1 C31A C35A C34A 63.7(16) . . . . ?
Os1 C31A C35A C40A -127(2) . . . . ?
Os1 C34A C35A C31A -59.7(15) . . . . ?
Os1 C34A C35A C40A 130(2) . . . . ?
Os1 C31 C35 C34 66.3(17) . . . . ?
Os1 C31 C35 C40 -122(2) . . . . ?
Os1 C31 C32 C33 -58.1(17) . . . . ?
Os1 C31 C32 C37 127.8(19) . . . . ?
Os1 C35 C34 C33 62.5(19) . . . . ?
Os1 C35 C34 C39 -121(2) . . . . ?
Os1 C34 C33 C32 66.1(19) . . . . ?
Os1 C34 C33 C38 -125(3) . . . . ?
Os1 C32 C33 C34 -60.5(18) . . . . ?
Os1 C32 C33 C38 131(3) . . . . ?
U1 C1 C5 Os4 49.8(3) . . . . ?
U1 C1 C5 C4 111.9(6) . . . . ?
U1 C1 C5 C10 -72.3(8) . . . . ?
U1A C22 C21 Os3 55.2(3) . . . . ?
U1A C22 C21 C25 117.1(5) . . . . ?
U1A C22 C21 C26 -69.1(7) . . . . ?
U1A C22 C23 Os3 -53.2(3) . . . . ?
U1A C22 C23 C24 -114.6(5) . . . . ?
U1A C22 C23 C28 67.0(8) . . . . ?
C3 C2 C1 Os4 -61.2(5) . . . . ?
C3 C2 C1 U1 -116.5(5) . . . . ?
C3 C2 C1 C6 178.2(7) . . . . ?
C3 C2 C1 C5 -2.1(8) . . . . ?
C2 C3 C4 Os4 62.3(5) . . . . ?
C2 C3 C4 C5 0.2(8) . . . . ?
C2 C3 C4 C9 -177.6(7) . . . . ?
C2 C1 C5 Os4 -59.8(5) . . . . ?
C2 C1 C5 C4 2.3(8) . . . . ?
C2 C1 C5 C10 178.1(7) . . . . ?
C22 C21 C25 Os3 -62.4(5) . . . . ?
C22 C21 C25 C24 -0.7(8) . . . . ?
C22 C21 C25 C30 177.0(7) . . . . ?
C1 C5 C4 Os4 -63.5(5) . . . . ?
C1 C5 C4 C3 -1.6(8) . . . . ?
C1 C5 C4 C9 176.2(7) . . . . ?
C7 C2 C1 Os4 125.5(8) . . . . ?
C7 C2 C1 U1 70.3(8) . . . . ?
C7 C2 C1 C6 5.0(13) . . . . ?
C7 C2 C1 C5 -175.3(7) . . . . ?
C21 C22 C23 Os3 60.8(5) . . . . ?
C21 C22 C23 C24 -0.6(8) . . . . ?
C21 C22 C23 C28 -179.0(7) . . . . ?
C6 C1 C5 Os4 119.9(8) . . . . ?
C6 C1 C5 C4 -178.0(7) . . . . ?
C6 C1 C5 C10 -2.2(12) . . . . ?
C23 C22 C21 Os3 -61.2(5) . . . . ?
C23 C22 C21 C25 0.8(8) . . . . ?
C23 C22 C21 C26 174.6(7) . . . . ?
C23 C24 C25 Os3 62.3(5) . . . . ?
C23 C24 C25 C21 0.3(8) . . . . ?
C23 C24 C25 C30 -177.4(7) . . . . ?
C29 C24 C23 Os3 120.2(7) . . . . ?
C29 C24 C23 C22 -177.9(7) . . . . ?
C29 C24 C23 C28 0.5(12) . . . . ?
C29 C24 C25 Os3 -119.7(7) . . . . ?
C29 C24 C25 C21 178.4(7) . . . . ?
C29 C24 C25 C30 0.7(11) . . . . ?
C4 C3 C2 Os4 -61.6(5) . . . . ?
C4 C3 C2 C1 1.2(8) . . . . ?
C4 C3 C2 C7 174.6(7) . . . . ?
C25 C24 C23 Os3 -61.7(5) . . . . ?
C25 C24 C23 C22 0.2(8) . . . . ?
C25 C24 C23 C28 178.6(7) . . . . ?
C8 C3 C2 Os4 122.6(8) . . . . ?
C8 C3 C2 C1 -174.6(7) . . . . ?
C8 C3 C2 C7 -1.2(12) . . . . ?
C8 C3 C4 Os4 -122.0(8) . . . . ?
C8 C3 C4 C5 176.0(7) . . . . ?
C8 C3 C4 C9 -1.9(12) . . . . ?
C26 C21 C25 Os3 123.9(7) . . . . ?
C26 C21 C25 C24 -174.3(7) . . . . ?
C26 C21 C25 C30 3.3(12) . . . . ?
C12 C11 C15 Os2 -62.0(7) . . . . ?
C12 C11 C15 C20 174.9(9) . . . . ?
C12 C11 C15 C14 1.0(11) . . . . ?
C12 C13 C14 Os2 62.6(6) . . . . ?
C12 C13 C14 C15 0.2(10) . . . . ?
C12 C13 C14 C19 -178.5(9) . . . . ?
C11 C12 C13 Os2 63.3(6) . . . . ?
C11 C12 C13 C14 0.4(10) . . . . ?
C11 C12 C13 C18 -173.5(8) . . . . ?
C13 C12 C11 Os2 -63.4(6) . . . . ?
C13 C12 C11 C16 173.7(11) . . . . ?
C13 C12 C11 C15 -0.8(11) . . . . ?
C13 C14 C15 Os2 62.1(6) . . . . ?
C13 C14 C15 C11 -0.8(10) . . . . ?
C13 C14 C15 C20 -175.0(8) . . . . ?
C17 C12 C11 Os2 122.6(10) . . . . ?
C17 C12 C11 C16 -0.3(17) . . . . ?
C17 C12 C11 C15 -174.9(9) . . . . ?
C17 C12 C13 Os2 -122.8(10) . . . . ?
C17 C12 C13 C14 174.3(9) . . . . ?
C17 C12 C13 C18 0.4(15) . . . . ?
C27 C22 C21 Os3 121.8(7) . . . . ?
C27 C22 C21 C25 -176.2(7) . . . . ?
C27 C22 C21 C26 -2.4(11) . . . . ?
C27 C22 C23 Os3 -122.2(7) . . . . ?
C27 C22 C23 C24 176.4(7) . . . . ?
C27 C22 C23 C28 -2.0(12) . . . . ?
C16 C11 C15 Os2 123.6(12) . . . . ?
C16 C11 C15 C20 0.5(17) . . . . ?
C16 C11 C15 C14 -173.4(11) . . . . ?
C10 C5 C4 Os4 120.8(8) . . . . ?
C10 C5 C4 C3 -177.3(7) . . . . ?
C10 C5 C4 C9 0.5(13) . . . . ?
C18 C13 C14 Os2 -123.5(9) . . . . ?
C18 C13 C14 C15 174.1(8) . . . . ?
C18 C13 C14 C19 -4.6(14) . . . . ?
C19 C14 C15 Os2 -119.2(9) . . . . ?
C19 C14 C15 C11 177.9(9) . . . . ?
C19 C14 C15 C20 3.7(14) . . . . ?
C33A C32A C31A Os1 -59(3) . . . . ?
C33A C32A C31A C35A 10(3) . . . . ?
C33A C32A C31A C36A 176(3) . . . . ?
C33A C34A C35A Os1 54.8(19) . . . . ?
C33A C34A C35A C31A -5(3) . . . . ?
C33A C34A C35A C40A -175(2) . . . . ?
C32A C33A C34A Os1 69(3) . . . . ?
C32A C33A C34A C35A 11(3) . . . . ?
C32A C33A C34A C39A -172(3) . . . . ?
C32A C31A C35A Os1 -66.1(17) . . . . ?
C32A C31A C35A C34A -2(2) . . . . ?
C32A C31A C35A C40A 167(2) . . . . ?
C34A C33A C32A Os1 -73(2) . . . . ?
C34A C33A C32A C31A -13(4) . . . . ?
C34A C33A C32A C37A 175(3) . . . . ?
C31 C35 C34 Os1 -68.7(16) . . . . ?
C31 C35 C34 C33 -6(3) . . . . ?
C31 C35 C34 C39 171(2) . . . . ?
C31 C32 C33 Os1 57.4(15) . . . . ?
C31 C32 C33 C34 -3(3) . . . . ?
C31 C32 C33 C38 -172(2) . . . . ?
C35 C31 C32 Os1 57.4(14) . . . . ?
C35 C31 C32 C33 -1(2) . . . . ?
C35 C31 C32 C37 -174.9(19) . . . . ?
C35 C34 C33 Os1 -60.0(19) . . . . ?
C35 C34 C33 C32 6(3) . . . . ?
C35 C34 C33 C38 175(3) . . . . ?
C32 C31 C35 Os1 -62.0(14) . . . . ?
C32 C31 C35 C34 4(2) . . . . ?
C32 C31 C35 C40 176(2) . . . . ?
C38A C33A C32A Os1 125(4) . . . . ?
C38A C33A C32A C31A -176(3) . . . . ?
C38A C33A C32A C37A 13(7) . . . . ?
C38A C33A C34A Os1 -127(3) . . . . ?
C38A C33A C34A C35A 175(3) . . . . ?
C38A C33A C34A C39A -8(5) . . . . ?
C39A C34A C35A Os1 -122(2) . . . . ?
C39A C34A C35A C31A 178(2) . . . . ?
C39A C34A C35A C40A 8(3) . . . . ?
C39 C34 C33 Os1 123(3) . . . . ?
C39 C34 C33 C32 -170(3) . . . . ?
C39 C34 C33 C38 -2(5) . . . . ?
C37 C32 C33 Os1 -129(2) . . . . ?
C37 C32 C33 C34 170(2) . . . . ?
C37 C32 C33 C38 1(4) . . . . ?
C40 C35 C34 Os1 120(2) . . . . ?
C40 C35 C34 C33 -178(2) . . . . ?
C40 C35 C34 C39 -1(4) . . . . ?
C36 C31 C35 Os1 118(2) . . . . ?
C36 C31 C35 C34 -175(2) . . . . ?
C36 C31 C35 C40 -4(4) . . . . ?
C36 C31 C32 Os1 -123(3) . . . . ?
C36 C31 C32 C33 179(3) . . . . ?
C36 C31 C32 C37 5(4) . . . . ?
C37A C32A C31A Os1 113(3) . . . . ?
C37A C32A C31A C35A -178(3) . . . . ?
C37A C32A C31A C36A -12(5) . . . . ?
C36A C31A C35A Os1 126(2) . . . . ?
C36A C31A C35A C34A -171(2) . . . . ?
C36A C31A C35A C40A -1(3) . . . . ?

loop_
_smtbx_masks_void_nr
_smtbx_masks_void_average_x
_smtbx_masks_void_average_y
_smtbx_masks_void_average_z
_smtbx_masks_void_volume
_smtbx_masks_void_count_electrons
_smtbx_masks_void_content
1 0.000 -0.238 0.250 121.5 0.0 ?
2 0.000 0.238 0.750 121.5 0.0 ?
3 0.158 0.050 0.986 7.2 0.0 ?
4 0.158 0.950 0.486 7.2 0.0 ?
5 0.195 -0.006 0.285 14.8 6.1 ?
6 0.195 0.006 0.785 14.8 6.1 ?
7 0.305 0.494 0.215 14.8 6.4 ?
8 0.305 0.506 0.715 14.8 6.5 ?
9 0.342 0.450 0.014 7.2 0.0 ?
10 0.342 0.550 0.514 7.2 0.0 ?
11 0.500 0.262 0.250 121.5 0.0 ?
12 0.500 0.738 0.750 121.5 0.0 ?
13 0.658 0.450 0.486 7.2 0.0 ?
14 0.658 0.550 0.986 7.2 0.0 ?
15 0.695 0.494 0.285 14.8 6.1 ?
16 0.695 0.506 0.785 14.8 6.1 ?
17 0.805 -0.006 0.215 14.8 6.4 ?
18 0.805 0.006 0.715 14.8 6.5 ?
19 0.842 0.050 0.514 7.2 0.0 ?
20 0.842 0.950 0.014 7.2 0.0 ?
